data_7010237
loop_
_publ_author_name
'Baker, Murray V.'
'Skelton, Brian W.'
'White, Allan H.'
'Williams, Charlotte C.'

_publ_section_title
;
 Palladium carbene complexes derived from imidazolium-linked
 ortho-cyclophanes
;
_journal_issue 2
_journal_name_full 'Journal of the Chemical Society, Dalton Transactions'
_journal_page_first 111
_journal_paper_doi 10.1039/b007293l
_journal_year 2001
_chemical_formula_sum 'C24 H26 Cl2 N4 Ni O S'
_chemical_formula_weight 548.16
_space_group_IT_number 14
_symmetry_cell_setting monoclinic
_symmetry_space_group_name_Hall '-P 2ybc'
_symmetry_space_group_name_H-M 'P 1 21/c 1'
_cell_angle_alpha 90.00000
_cell_angle_beta 102.8290(10)
_cell_angle_gamma 90.00000
_cell_formula_units_Z 4
_cell_length_a 12.7600(10)
_cell_length_b 8.7243(8)
_cell_length_c 22.027(2)
_cell_measurement_reflns_used 8073
_cell_measurement_temperature 153
_cell_measurement_theta_max 28
_cell_measurement_theta_min 2
_cell_volume 2390.9(4)
_computing_cell_refinement 'Siemens SAINT (Siemens, 1995)'
_computing_data_collection 'Siemens SMART (Siemens, 1995)'
_computing_data_reduction 'xtal ADDREF SORTRF'
_computing_molecular_graphics xtal
_computing_publication_material 'xtal BONDLA CIFIO'
_computing_structure_refinement 'xtal CRYLSQ'
_computing_structure_solution xtal
_diffrn_ambient_temperature 153
_diffrn_measurement_device_type
;
Bruker SMART CCD diffractometer
;
_diffrn_measurement_method '\w scans'
_diffrn_radiation_detector 'CCD area detector'
_diffrn_radiation_monochromator graphite
_diffrn_radiation_source 'sealed tube'
_diffrn_radiation_type 'Mo K\a'
_diffrn_radiation_wavelength .71073
_diffrn_reflns_av_R_equivalents .039
_diffrn_reflns_av_sigmaI/netI .057
_diffrn_reflns_limit_h_max 16
_diffrn_reflns_limit_h_min -17
_diffrn_reflns_limit_k_max 11
_diffrn_reflns_limit_k_min 0
_diffrn_reflns_limit_l_max 29
_diffrn_reflns_limit_l_min 0
_diffrn_reflns_number 28196
_diffrn_reflns_theta_max 29.27
_diffrn_reflns_theta_min 1.9
_diffrn_standards_decay_% 0
_exptl_absorpt_coefficient_mu 1.148
_exptl_absorpt_correction_T_max .928
_exptl_absorpt_correction_T_min .798
_exptl_absorpt_correction_type multi-scan
_exptl_absorpt_process_details
;
 SADABS; Sheldrick, 1996
;
_exptl_crystal_colour green
_exptl_crystal_density_diffrn 1.523
_exptl_crystal_description prism
_exptl_crystal_F_000 1136
_exptl_crystal_size_max .12
_exptl_crystal_size_mid .11
_exptl_crystal_size_min .07
_refine_diff_density_max .444
_refine_diff_density_min -.324
_refine_ls_goodness_of_fit_all 1.089
_refine_ls_goodness_of_fit_ref 1.147
_refine_ls_hydrogen_treatment refall
_refine_ls_matrix_type full
_refine_ls_number_constraints 0
_refine_ls_number_parameters 402
_refine_ls_number_reflns 4783
_refine_ls_number_restraints 0
_refine_ls_R_factor_all .048
_refine_ls_R_factor_gt .031
_refine_ls_shift/su_max .046
_refine_ls_shift/su_mean .001
_refine_ls_structure_factor_coef F
_refine_ls_weighting_scheme calc
_refine_ls_wR_factor_all .039
_refine_ls_wR_factor_ref .036
_reflns_d_resolution_high .727
_reflns_d_resolution_low 10.716
_reflns_Friedel_coverage 0
_reflns_limit_h_max 17
_reflns_limit_h_min 0
_reflns_limit_k_max 11
_reflns_limit_k_min 0
_reflns_limit_l_max 28
_reflns_limit_l_min -29
_reflns_number_gt 4783
_reflns_number_total 6081
_reflns_threshold_expression 'F    > 4.00 sig(F   )'
_cod_data_source_file b007293l.txt
_cod_data_source_block cwcl
_cod_original_sg_symbol_Hall -p_2ybc
_cod_original_sg_symbol_H-M P_1_21/c_1
_cod_original_formula_sum 'C24 H26 Cl2 N4 Ni1 O1 S1'
_cod_database_code 7010237

loop_
_symmetry_equiv_pos_as_xyz
+x,+y,+z
-x,1/2+y,1/2-z
-x,-y,-z
+x,1/2-y,1/2+z

loop_
_atom_site_label
_atom_site_fract_x
_atom_site_fract_y
_atom_site_fract_z
_atom_site_U_iso_or_equiv
_atom_site_adp_type
_atom_site_calc_flag
_atom_site_calc_attached_atom
_atom_site_occupancy
_atom_site_disorder_assembly
_atom_site_disorder_group
Ni .20967(2) .87654(3) .001825(11) .01678(12) Uani ? ? 1.00000 ? ?
Cl1 .25698(4) 1.09984(6) -.03331(2) .0235(2) Uani ? ? 1.00000 ? ?
Cl2 .08843(4) .82064(6) -.08438(2) .0240(2) Uani ? ? 1.00000 ? ?
C1 .46752(17) .7760(2) .05725(10) .0229(10) Uani ? ? 1.00000 ? ?
C11 .48397(16) .6100(2) .07732(9) .0215(9) Uani ? ? 1.00000 ? ?
C12 .41094(15) .4930(2) .05259(9) .0216(9) Uani ? ? 1.00000 ? ?
C13 .43166(17) .3442(3) .07467(10) .0258(10) Uani ? ? 1.00000 ? ?
C14 .52236(18) .3101(3) .12081(10) .0303(11) Uani ? ? 1.00000 ? ?
C15 .59380(18) .4243(3) .14492(11) .0310(11) Uani ? ? 1.00000 ? ?
C16 .57516(17) .5732(3) .12300(10) .0259(10) Uani ? ? 1.00000 ? ?
C2 .17914(15) 1.0482(2) .13105(9) .0196(9) Uani ? ? 1.00000 ? ?
N21 .40843(12) .86094(18) .09663(7) .0185(7) Uani ? ? 1.00000 ? ?
C22 .30507(15) .9091(2) .07796(9) .0180(8) Uani ? ? 1.00000 ? ?
N23 .28452(12) .98422(18) .12767(7) .0181(7) Uani ? ? 1.00000 ? ?
C24 .37367(16) .9823(2) .17712(9) .0212(9) Uani ? ? 1.00000 ? ?
C25 .45089(16) .9041(2) .15793(9) .0212(9) Uani ? ? 1.00000 ? ?
C3 .02142(16) .7898(2) .07830(9) .0208(9) Uani ? ? 1.00000 ? ?
C31 .05041(15) .8321(2) .14660(9) .0201(9) Uani ? ? 1.00000 ? ?
C32 .12347(15) .9494(2) .17067(9) .0194(9) Uani ? ? 1.00000 ? ?
C33 .14737(16) .9766(2) .23494(9) .0209(9) Uani ? ? 1.00000 ? ?
C34 .10149(17) .8897(2) .27482(10) .0235(10) Uani ? ? 1.00000 ? ?
C35 .02820(17) .7759(3) .25081(10) .0262(10) Uani ? ? 1.00000 ? ?
C36 .00320(17) .7491(3) .18739(10) .0247(10) Uani ? ? 1.00000 ? ?
C4 .30969(15) .5207(3) .00276(9) .0211(9) Uani ? ? 1.00000 ? ?
N41 .09118(12) .6681(2) .06291(7) .0190(7) Uani ? ? 1.00000 ? ?
C42 .17318(15) .6918(2) .03421(8) .0179(8) Uani ? ? 1.00000 ? ?
N43 .21602(13) .55189(19) .02969(7) .0193(7) Uani ? ? 1.00000 ? ?
C44 .15906(16) .4400(2) .05391(9) .0225(9) Uani ? ? 1.00000 ? ?
C45 .08125(17) .5124(2) .07451(9) .0231(9) Uani ? ? 1.00000 ? ?
O1 .31639(13) .29506(17) .24950(8) .0348(8) Uani ? ? 1.00000 ? ?
S .23993(4) .42778(6) .23628(2) .0257(2) Uani ? ? 1.00000 ? ?
C01 .3109(2) .5808(3) .20927(13) .0380(13) Uani ? ? 1.00000 ? ?
C02 .2355(2) .5056(3) .31061(12) .0372(13) Uani ? ? 1.00000 ? ?
H1a .4275(17) .789(2) .0154(10) .022(6) Uiso ? ? 1.00000 ? ?
H1b .5324(18) .826(3) .0597(10) .024(6) Uiso ? ? 1.00000 ? ?
H13 .3893(18) .269(3) .0585(11) .029(6) Uiso ? ? 1.00000 ? ?
H14 .5322(18) .207(3) .1352(11) .032(6) Uiso ? ? 1.00000 ? ?
H15 .656(2) .403(3) .1756(12) .040(7) Uiso ? ? 1.00000 ? ?
H16 .6205(17) .648(2) .1374(10) .020(6) Uiso ? ? 1.00000 ? ?
H2a .1370(16) 1.057(2) .0886(9) .014(5) Uiso ? ? 1.00000 ? ?
H2b .1915(18) 1.151(3) .1492(11) .031(6) Uiso ? ? 1.00000 ? ?
H24 .3740(16) 1.031(3) .2133(9) .021(5) Uiso ? ? 1.00000 ? ?
H25 .5189(19) .880(2) .1762(10) .025(6) Uiso ? ? 1.00000 ? ?
H3a .0249(17) .871(2) .0517(10) .019(5) Uiso ? ? 1.00000 ? ?
H3b -.0458(17) .754(2) .0671(9) .019(5) Uiso ? ? 1.00000 ? ?
H33 .1928(15) 1.055(2) .2510(8) .007(4) Uiso ? ? 1.00000 ? ?
H34 .1212(17) .909(2) .3167(10) .024(6) Uiso ? ? 1.00000 ? ?
H35 -.0058(18) .720(3) .2761(10) .031(6) Uiso ? ? 1.00000 ? ?
H36 -.0472(17) .678(3) .1697(10) .022(6) Uiso ? ? 1.00000 ? ?
H4a .2945(16) .429(3) -.0238(10) .021(5) Uiso ? ? 1.00000 ? ?
H4b .3164(17) .609(3) -.0233(10) .027(6) Uiso ? ? 1.00000 ? ?
H44 .1786(16) .340(3) .0524(9) .019(5) Uiso ? ? 1.00000 ? ?
H45 .0282(17) .475(3) .0940(10) .027(6) Uiso ? ? 1.00000 ? ?
H01a .327(2) .551(4) .1697(15) .069(10) Uiso ? ? 1.00000 ? ?
H01b .378(2) .603(3) .2383(12) .043(7) Uiso ? ? 1.00000 ? ?
H01c .264(2) .667(3) .2047(13) .055(9) Uiso ? ? 1.00000 ? ?
H02a .201(2) .433(4) .3336(14) .068(10) Uiso ? ? 1.00000 ? ?
H02b .197(3) .596(4) .3032(15) .066(10) Uiso ? ? 1.00000 ? ?
H02c .307(2) .531(3) .3349(11) .038(7) Uiso ? ? 1.00000 ? ?

loop_
_atom_site_aniso_label
_atom_site_aniso_U_11
_atom_site_aniso_U_22
_atom_site_aniso_U_33
_atom_site_aniso_U_12
_atom_site_aniso_U_13
_atom_site_aniso_U_23
Ni .01861(13) .01563(13) .01546(12) -.00210(9) .00240(9) .00069(10)
Cl1 .0265(2) .0205(2) .0223(2) -.00573(19) .0028(2) .00195(19)
Cl2 .0264(3) .0240(3) .0188(2) -.0048(2) -.00068(19) .0014(2)
C1 .0221(10) .0209(11) .0286(11) -.0029(8) .0120(9) -.0028(9)
C11 .0220(10) .0207(10) .0240(10) -.0004(8) .0099(8) -.0038(8)
C12 .0224(10) .0239(11) .0190(9) .0009(8) .0057(8) -.0034(8)
C13 .0260(11) .0231(11) .0271(11) -.0024(9) .0031(9) -.0028(9)
C14 .0326(12) .0237(12) .0319(12) .0050(9) .0012(10) .0033(10)
C15 .0260(11) .0329(13) .0310(12) .0049(9) -.0003(9) -.0015(10)
C16 .0213(10) .0262(11) .0294(11) -.0018(9) .0045(9) -.0085(9)
C2 .0190(9) .0182(10) .0214(10) .0019(8) .0041(8) .0006(8)
N21 .0186(8) .0168(8) .0206(8) -.0021(6) .0051(6) -.0013(6)
C22 .0198(9) .0140(9) .0206(9) -.0024(7) .0052(7) .0023(7)
N23 .0177(8) .0184(8) .0183(8) -.0004(6) .0044(6) .0008(7)
C24 .0215(10) .0218(10) .0184(9) -.0046(8) .0003(8) -.0028(8)
C25 .0177(10) .0227(11) .0215(10) -.0039(8) .0004(8) -.0014(8)
C3 .0181(10) .0218(11) .0215(10) -.0013(8) .0020(8) .0021(8)
C31 .0175(9) .0204(10) .0221(10) .0041(7) .0036(8) .0013(8)
C32 .0166(9) .0170(10) .0248(10) .0050(7) .0054(8) .0029(8)
C33 .0210(10) .0172(10) .0245(10) .0024(8) .0052(8) -.0004(8)
C34 .0261(10) .0253(11) .0202(10) .0039(8) .0074(8) -.0010(8)
C35 .0255(11) .0268(11) .0289(11) -.0006(9) .0115(9) .0038(9)
C36 .0212(10) .0239(11) .0292(11) -.0025(8) .0063(9) .0008(9)
C4 .0236(10) .0208(10) .0193(10) -.0007(8) .0054(8) -.0022(8)
N41 .0188(8) .0188(8) .0181(8) -.0039(6) .0012(6) .0003(6)
C42 .0185(9) .0182(10) .0153(9) -.0027(7) .0004(7) -.0013(7)
N43 .0209(8) .0176(8) .0183(8) -.0020(6) .0023(6) .0007(7)
C44 .0268(11) .0162(10) .0227(10) -.0042(8) .0014(8) .0030(8)
C45 .0252(10) .0203(11) .0228(10) -.0070(8) .0031(8) .0033(8)
O1 .0408(9) .0213(8) .0418(9) .0021(7) .0078(8) -.0052(7)
S .0247(3) .0277(3) .0225(2) -.0028(2) .0009(2) .0007(2)
C01 .0427(15) .0356(15) .0343(13) -.0082(12) .0058(12) .0081(11)
C02 .0387(14) .0445(17) .0299(12) .0080(12) .0107(11) -.0024(11)

loop_
_atom_type_symbol
_atom_type_description
_atom_type_oxidation_number
_atom_type_number_in_cell
_atom_type_scat_dispersion_real
_atom_type_scat_dispersion_imag
_atom_type_scat_source
C ? 0 96 .002 .002 'Int Tables Vol IV Tables 2.2B and 2.3.1'
H ? 0 104 0 0 'Int Tables Vol IV Tables 2.2B and 2.3.1'
Cl ? 0 8 .132 .159 'Int Tables Vol IV Tables 2.2B and 2.3.1'
N ? 0 16 .004 .003 'Int Tables Vol IV Tables 2.2B and 2.3.1'
Ni ? 0 4 .285 1.113 'Int Tables Vol IV Tables 2.2B and 2.3.1'
O ? 0 4 .008 .006 'Int Tables Vol IV Tables 2.2B and 2.3.1'
S ? 0 4 .11 .124 'Int Tables Vol IV Tables 2.2B and 2.3.1'

loop_
_diffrn_attenuator_code
_diffrn_attenuator_scale
? ?

loop_
_geom_angle_atom_site_label_1
_geom_angle_atom_site_label_2
_geom_angle_atom_site_label_3
_geom_angle_site_symmetry_1
_geom_angle_site_symmetry_2
_geom_angle_site_symmetry_3
_geom_angle
_geom_angle_publ_flag
Cl1 Ni Cl2 . . . 94.94(2) ?
Cl1 Ni C22 . . . 90.35(6) ?
Cl1 Ni C42 . . . 177.82(5) ?
Cl2 Ni C22 . . . 174.48(7) ?
Cl2 Ni C42 . . . 87.22(5) ?
C22 Ni C42 . . . 87.49(8) ?
C11 C1 N21 . . . 111.45(18) ?
C11 C1 H1a . . . 113.8(13) ?
C11 C1 H1b . . . 111.7(14) ?
N21 C1 H1a . . . 106.0(14) ?
N21 C1 H1b . . . 107.2(15) ?
H1a C1 H1b . . . 106(2) ?
C1 C11 C12 . . . 122.91(16) ?
C1 C11 C16 . . . 117.97(17) ?
C12 C11 C16 . . . 119.11(18) ?
C11 C12 C13 . . . 118.90(17) ?
C11 C12 C4 . . . 123.27(18) ?
C13 C12 C4 . . . 117.84(17) ?
C12 C13 C14 . . . 121.2(2) ?
C12 C13 H13 . . . 120.4(15) ?
C14 C13 H13 . . . 118.4(15) ?
C13 C14 C15 . . . 119.9(2) ?
C13 C14 H14 . . . 118.1(13) ?
C15 C14 H14 . . . 122.0(13) ?
C14 C15 C16 . . . 119.8(2) ?
C14 C15 H15 . . . 121.2(15) ?
C16 C15 H15 . . . 119.0(15) ?
C11 C16 C15 . . . 121.1(2) ?
C11 C16 H16 . . . 117.8(13) ?
C15 C16 H16 . . . 121.1(13) ?
N23 C2 C32 . . . 111.36(16) ?
N23 C2 H2a . . . 107.2(13) ?
N23 C2 H2b . . . 107.6(14) ?
C32 C2 H2a . . . 111.5(12) ?
C32 C2 H2b . . . 109.9(15) ?
H2a C2 H2b . . . 109.2(17) ?
C1 N21 C22 . . . 124.62(15) ?
C1 N21 C25 . . . 124.70(16) ?
C22 N21 C25 . . . 110.68(17) ?
Ni C22 N21 . . . 128.49(15) ?
Ni C22 N23 . . . 126.73(14) ?
N21 C22 N23 . . . 104.76(15) ?
C2 N23 C22 . . . 124.66(14) ?
C2 N23 C24 . . . 124.23(16) ?
C22 N23 C24 . . . 110.92(16) ?
N23 C24 C25 . . . 106.85(17) ?
N23 C24 H24 . . . 122.0(13) ?
C25 C24 H24 . . . 131.1(13) ?
N21 C25 C24 . . . 106.77(16) ?
N21 C25 H25 . . . 120.1(15) ?
C24 C25 H25 . . . 133.1(15) ?
C31 C3 N41 . . . 112.20(15) ?
C31 C3 H3a . . . 114.2(13) ?
C31 C3 H3b . . . 111.5(14) ?
N41 C3 H3a . . . 106.7(14) ?
N41 C3 H3b . . . 106.3(14) ?
H3a C3 H3b . . . 105.4(18) ?
C3 C31 C32 . . . 123.19(19) ?
C3 C31 C36 . . . 118.04(17) ?
C32 C31 C36 . . . 118.76(18) ?
C2 C32 C31 . . . 123.68(18) ?
C2 C32 C33 . . . 117.55(17) ?
C31 C32 C33 . . . 118.77(19) ?
C32 C33 C34 . . . 121.40(18) ?
C32 C33 H33 . . . 119.6(12) ?
C34 C33 H33 . . . 119.0(12) ?
C33 C34 C35 . . . 119.6(2) ?
C33 C34 H34 . . . 118.6(14) ?
C35 C34 H34 . . . 121.7(14) ?
C34 C35 C36 . . . 119.5(2) ?
C34 C35 H35 . . . 121.2(13) ?
C36 C35 H35 . . . 119.3(13) ?
C31 C36 C35 . . . 121.9(2) ?
C31 C36 H36 . . . 116.2(14) ?
C35 C36 H36 . . . 121.9(15) ?
C12 C4 N43 . . . 112.01(16) ?
C12 C4 H4a . . . 109.0(12) ?
C12 C4 H4b . . . 112.3(12) ?
N43 C4 H4a . . . 108.6(13) ?
N43 C4 H4b . . . 106.0(14) ?
H4a C4 H4b . . . 108.9(19) ?
C3 N41 C42 . . . 124.54(17) ?
C3 N41 C45 . . . 125.22(18) ?
C42 N41 C45 . . . 110.23(17) ?
Ni C42 N41 . . . 126.57(15) ?
Ni C42 N43 . . . 127.90(16) ?
N41 C42 N43 . . . 105.32(17) ?
C4 N43 C42 . . . 125.10(17) ?
C4 N43 C44 . . . 124.34(17) ?
C42 N43 C44 . . . 110.56(17) ?
N43 C44 C45 . . . 106.81(18) ?
N43 C44 H44 . . . 119.1(15) ?
C45 C44 H44 . . . 134.0(15) ?
N41 C45 C44 . . . 107.0(2) ?
N41 C45 H45 . . . 122.1(14) ?
C44 C45 H45 . . . 130.9(14) ?
O1 S C01 . . . 106.58(12) ?
O1 S C02 . . . 105.51(11) ?
C01 S C02 . . . 98.21(14) ?
S C01 H01a . . . 109(2) ?
S C01 H01b . . . 111.5(16) ?
S C01 H01c . . . 105.8(19) ?
H01a C01 H01b . . . 108(2) ?
H01a C01 H01c . . . 112(3) ?
H01b C01 H01c . . . 111(2) ?
S C02 H02a . . . 109.7(19) ?
S C02 H02b . . . 107(2) ?
S C02 H02c . . . 111.8(16) ?
H02a C02 H02b . . . 111(3) ?
H02a C02 H02c . . . 110(2) ?
H02b C02 H02c . . . 108(2) ?

loop_
_geom_bond_atom_site_label_1
_geom_bond_atom_site_label_2
_geom_bond_site_symmetry_1
_geom_bond_site_symmetry_2
_geom_bond_distance
_geom_bond_publ_flag
Ni Cl1 . . 2.2285(6) ?
Ni Cl2 . . 2.2208(5) ?
Ni C22 . . 1.8623(17) ?
Ni C42 . . 1.863(2) ?
C1 C11 . . 1.516(3) ?
C1 N21 . . 1.470(3) ?
C1 H1a . . .96(2) ?
C1 H1b . . .93(2) ?
C11 C12 . . 1.408(3) ?
C11 C16 . . 1.396(3) ?
C12 C13 . . 1.390(3) ?
C12 C4 . . 1.517(2) ?
C13 C14 . . 1.392(3) ?
C13 H13 . . .87(2) ?
C14 C15 . . 1.375(3) ?
C14 H14 . . .95(2) ?
C15 C16 . . 1.388(3) ?
C15 H15 . . .94(2) ?
C16 H16 . . .88(2) ?
C2 N23 . . 1.473(3) ?
C2 C32 . . 1.511(3) ?
C2 H2a . . .972(18) ?
C2 H2b . . .98(2) ?
N21 C22 . . 1.358(2) ?
N21 C25 . . 1.391(2) ?
C22 N23 . . 1.351(3) ?
N23 C24 . . 1.389(2) ?
C24 C25 . . 1.341(3) ?
C24 H24 . . .90(2) ?
C25 H25 . . .90(2) ?
C3 C31 . . 1.513(3) ?
C3 N41 . . 1.473(3) ?
C3 H3a . . .92(2) ?
C3 H3b . . .89(2) ?
C31 C32 . . 1.407(3) ?
C31 C36 . . 1.391(3) ?
C32 C33 . . 1.401(3) ?
C33 C34 . . 1.385(3) ?
C33 H33 . . .915(19) ?
C34 C35 . . 1.385(3) ?
C34 H34 . . .92(2) ?
C35 C36 . . 1.382(3) ?
C35 H35 . . .92(2) ?
C36 H36 . . .92(2) ?
C4 N43 . . 1.473(3) ?
C4 H4a . . .98(2) ?
C4 H4b . . .97(2) ?
N41 C42 . . 1.353(3) ?
N41 C45 . . 1.393(3) ?
C42 N43 . . 1.350(3) ?
N43 C44 . . 1.392(3) ?
C44 C45 . . 1.338(3) ?
C44 H44 . . .91(2) ?
C45 H45 . . .94(2) ?
O1 S . . 1.5004(16) ?
S C01 . . 1.787(3) ?
S C02 . . 1.785(3) ?
C01 H01a . . .98(3) ?
C01 H01b . . .97(3) ?
C01 H01c . . .96(3) ?
C02 H02a . . .98(3) ?
C02 H02b . . .92(3) ?
C02 H02c . . .98(2) ?

loop_
_geom_contact_atom_site_label_1
_geom_contact_atom_site_label_2
_geom_contact_distance
_geom_contact_site_symmetry_1
_geom_contact_site_symmetry_2
_geom_contact_publ_flag
Ni C1 3.362(2) . . ?
Ni C2 3.315(2) . . ?
Ni N21 2.9086(14) . . ?
Ni N23 2.8814(15) . . ?
Ni C3 3.313(2) . . ?
Ni C4 3.355(2) . . ?
Ni N41 2.8823(17) . . ?
Ni N43 2.8954(17) . . ?
Ni H1a 2.83(2) . . ?
Ni H2a 2.79(2) . . ?
Ni H3a 2.81(2) . . ?
Ni H4b 2.82(2) . . ?
Cl1 C22 2.913(2) . . ?
Cl1 H13 2.76(2) . '1 565' ?
Cl2 C42 2.8288(18) . . ?
C1 C12 2.569(3) . . ?
C1 C16 2.496(3) . . ?
C1 C22 2.504(3) . . ?
C1 C25 2.534(3) . . ?
C1 H16 2.58(2) . . ?
C11 C13 2.410(3) . . ?
C11 C14 2.792(3) . . ?
C11 C15 2.424(3) . . ?
C11 N21 2.467(3) . . ?
C11 C4 2.574(3) . . ?
C11 H1a 2.09(2) . . ?
C11 H1b 2.05(2) . . ?
C11 H16 1.97(2) . . ?
C12 C14 2.424(3) . . ?
C12 C15 2.798(3) . . ?
C12 C16 2.417(3) . . ?
C12 N43 2.479(2) . . ?
C12 H13 1.98(2) . . ?
C12 H4a 2.06(2) . . ?
C12 H4b 2.09(2) . . ?
C13 C15 2.396(3) . . ?
C13 C16 2.759(3) . . ?
C13 C4 2.491(3) . . ?
C13 H14 2.02(2) . . ?
C13 H4a 2.58(2) . . ?
C14 C16 2.390(3) . . ?
C14 H13 1.96(2) . . ?
C14 H15 2.03(2) . . ?
C15 H14 2.05(2) . . ?
C15 H16 1.99(2) . . ?
C16 H1b 2.60(2) . . ?
C16 H15 2.02(2) . . ?
C2 C22 2.502(3) . . ?
C2 C24 2.530(3) . . ?
C2 C31 2.573(3) . . ?
C2 C33 2.491(3) . . ?
C2 H33 2.609(19) . . ?
N21 N23 2.146(2) . . ?
N21 C24 2.193(3) . . ?
N21 H1a 1.96(2) . . ?
N21 H1b 1.96(3) . . ?
N21 H25 2.00(2) . . ?
C22 C24 2.257(3) . . ?
C22 C25 2.261(2) . . ?
C22 C42 2.576(3) . . ?
C22 H1a 2.53(2) . . ?
C22 H2a 2.56(2) . . ?
N23 C25 2.193(2) . . ?
N23 C32 2.465(3) . . ?
N23 H2a 1.991(19) . . ?
N23 H2b 2.00(2) . . ?
N23 H24 2.018(19) . . ?
C24 H25 2.06(2) . . ?
C25 H1b 2.69(2) . . ?
C25 H24 2.05(2) . . ?
C3 C32 2.569(3) . . ?
C3 C36 2.490(3) . . ?
C3 C42 2.502(3) . . ?
C3 C45 2.545(3) . . ?
C3 H36 2.56(2) . . ?
C31 C33 2.416(3) . . ?
C31 C34 2.799(3) . . ?
C31 C35 2.424(3) . . ?
C31 N41 2.478(3) . . ?
C31 H3a 2.07(2) . . ?
C31 H3b 2.02(2) . . ?
C31 H36 1.97(2) . . ?
C32 C34 2.429(3) . . ?
C32 C35 2.800(3) . . ?
C32 C36 2.408(3) . . ?
C32 H2a 2.08(2) . . ?
C32 H2b 2.06(2) . . ?
C32 H33 2.016(18) . . ?
C33 C35 2.394(3) . . ?
C33 C36 2.750(3) . . ?
C33 H2b 2.58(2) . . ?
C33 H34 1.99(2) . . ?
C34 C36 2.390(3) . . ?
C34 H33 2.00(2) . . ?
C34 H35 2.02(2) . . ?
C35 S 3.738(2) . 2 ?
C35 H34 2.02(2) . . ?
C35 H36 2.02(2) . . ?
C36 H3b 2.58(2) . . ?
C36 H35 2.00(2) . . ?
C4 C42 2.506(3) . . ?
C4 C44 2.534(3) . . ?
C4 H13 2.61(2) . . ?
C4 H44 2.70(2) . . ?
N41 N43 2.149(2) . . ?
N41 C44 2.196(3) . . ?
N41 H3a 1.95(2) . . ?
N41 H3b 1.92(2) . . ?
N41 H45 2.05(2) . . ?
C42 C44 2.254(3) . . ?
C42 C45 2.253(3) . . ?
C42 H3a 2.55(2) . . ?
C42 H4b 2.55(2) . . ?
N43 C45 2.192(3) . . ?
N43 H4a 2.02(2) . . ?
N43 H4b 1.98(2) . . ?
N43 H44 2.00(2) . . ?
C44 S 3.921(2) . . ?
C44 H4a 2.69(2) . . ?
C44 H45 2.08(2) . . ?
C45 S 3.760(2) . . ?
C45 H3b 2.65(2) . . ?
C45 H44 2.08(2) . . ?
O1 C01 2.641(3) . . ?
O1 C02 2.621(3) . . ?
O1 H24 2.60(2) . '1 545' ?
O1 H25 2.47(2) . '2 645' ?
O1 H33 2.63(2) . '1 545' ?
S H2b 3.06(2) . '1 545' ?
S H25 3.28(2) . '2 645' ?
S H33 3.34(2) . '1 545' ?
S H35 3.45(2) . '2 545' ?
S H45 3.68(2) . . ?
S H01a 2.30(3) . . ?
S H01b 2.32(3) . . ?
S H01c 2.25(3) . . ?
S H02a 2.31(3) . . ?
S H02b 2.23(3) . . ?
S H02c 2.33(2) . . ?
C01 C02 2.700(4) . . ?
H1a H1b 1.51(3) . . ?
H1a H4b 2.16(3) . . ?
H13 H14 2.26(3) . . ?
H13 H4a 2.39(3) . . ?
H14 H15 2.37(3) . . ?
H15 H16 2.30(3) . . ?
H2a H2b 1.59(3) . . ?
H2a H3a 2.20(3) . . ?
H2b H33 2.39(3) . . ?
H3a H3b 1.45(3) . . ?
H3b H36 2.36(3) . . ?
H33 H34 2.27(3) . . ?
H34 H35 2.34(3) . . ?
H35 H36 2.32(3) . . ?
H4a H4b 1.59(3) . . ?
H01a H01b 1.57(4) . . ?
H01a H01c 1.60(5) . . ?
H01b H01c 1.59(4) . . ?
H02a H02b 1.57(5) . . ?
H02a H02c 1.60(4) . . ?
H02b H02c 1.53(4) . . ?

loop_
_geom_hbond_atom_site_label_D
_geom_hbond_atom_site_label_H
_geom_hbond_atom_site_label_A
_geom_hbond_site_symmetry_D
_geom_hbond_site_symmetry_H
_geom_hbond_site_symmetry_A
_geom_hbond_distance_DH
_geom_hbond_distance_HA
_geom_hbond_distance_DA
_geom_hbond_angle_DHA
_geom_hbond_publ_flag
? ? ? ? ? ? ? ? ? ? ?

loop_
_geom_torsion_atom_site_label_1
_geom_torsion_atom_site_label_2
_geom_torsion_atom_site_label_3
_geom_torsion_atom_site_label_4
_geom_torsion_site_symmetry_1
_geom_torsion_site_symmetry_2
_geom_torsion_site_symmetry_3
_geom_torsion_site_symmetry_4
_geom_torsion
_geom_torsion_publ_flag
? ? ? ? ? ? ? ? ? ?
